data_4066174
loop_
_publ_author_name
'Wang, Yuzhong'
'Xie, Yaoming'
'Abraham, Mariham Y.'
'Gilliard, Robert J.'
'Wei, Pingrong'
'Schaefer, Henry F.'
'Schleyer, Paul v. R.'
'Robinson, Gregory H.'

_publ_section_title
;
 Carbene-Stabilized Parent Phosphinidene&#x2020;
;
_journal_issue 21
_journal_name_full Organometallics
_journal_page_first 4778
_journal_paper_doi 10.1021/om100335j
_journal_volume 29
_journal_year 2010
_chemical_formula_sum 'C27 H36 Cl3 N2 P'
_chemical_formula_weight 525.90
_chemical_name_systematic
; 
 ? 
;
_space_group_IT_number 14
_symmetry_cell_setting monoclinic
_symmetry_space_group_name_Hall '-P 2yn'
_symmetry_space_group_name_H-M 'P 1 21/n 1'
_atom_sites_solution_hydrogens geom
_atom_sites_solution_primary direct
_atom_sites_solution_secondary difmap
_audit_creation_method SHELXL-97
_cell_angle_alpha 90.00
_cell_angle_beta 103.2150(10)
_cell_angle_gamma 90.00
_cell_formula_units_Z 4
_cell_length_a 10.6288(6)
_cell_length_b 13.9767(7)
_cell_length_c 19.8632(11)
_cell_measurement_reflns_used 5289
_cell_measurement_temperature 273(2)
_cell_measurement_theta_max 21.728
_cell_measurement_theta_min 2.436
_cell_volume 2872.6(3)
_computing_structure_refinement 'SHELXL-97 (Sheldrick, 2008)'
_computing_structure_solution 'SHELXS-97 (Sheldrick, 2008)'
_diffrn_ambient_temperature 273(2)
_diffrn_measured_fraction_theta_full 0.996
_diffrn_measured_fraction_theta_max 0.996
_diffrn_measurement_device_type 'BRUKER APEX II'
_diffrn_measurement_method OMEGA-SCAN
_diffrn_radiation_monochromator graphite
_diffrn_radiation_source 'fine-focus sealed tube'
_diffrn_radiation_type MoK\a
_diffrn_radiation_wavelength 0.71073
_diffrn_reflns_av_R_equivalents 0.0533
_diffrn_reflns_av_sigmaI/netI 0.0405
_diffrn_reflns_limit_h_max 14
_diffrn_reflns_limit_h_min -14
_diffrn_reflns_limit_k_max 18
_diffrn_reflns_limit_k_min -18
_diffrn_reflns_limit_l_max 26
_diffrn_reflns_limit_l_min -26
_diffrn_reflns_number 39278
_diffrn_reflns_theta_full 28.34
_diffrn_reflns_theta_max 28.34
_diffrn_reflns_theta_min 2.11
_exptl_absorpt_coefficient_mu 0.392
_exptl_absorpt_correction_T_max 0.9731
_exptl_absorpt_correction_T_min 0.9152
_exptl_absorpt_correction_type multi-scan
_exptl_absorpt_process_details 'BRUKER SADABS'
_exptl_crystal_colour colorless
_exptl_crystal_density_diffrn 1.216
_exptl_crystal_density_method 'not measured'
_exptl_crystal_description plate
_exptl_crystal_F_000 1112
_exptl_crystal_size_max 0.23
_exptl_crystal_size_mid 0.21
_exptl_crystal_size_min 0.07
_refine_diff_density_max 0.471
_refine_diff_density_min -0.228
_refine_diff_density_rms 0.057
_refine_ls_extinction_method none
_refine_ls_goodness_of_fit_ref 1.026
_refine_ls_hydrogen_treatment constr
_refine_ls_matrix_type full
_refine_ls_number_parameters 391
_refine_ls_number_reflns 7141
_refine_ls_number_restraints 181
_refine_ls_restrained_S_all 1.028
_refine_ls_R_factor_all 0.1241
_refine_ls_R_factor_gt 0.0686
_refine_ls_shift/su_max 0.000
_refine_ls_shift/su_mean 0.000
_refine_ls_structure_factor_coef Fsqd
_refine_ls_weighting_details 'calc w=1/[\s^2^(Fo^2^)+(0.1156P)^2^+0.9836P] where P=(Fo^2^+2Fc^2^)/3'
_refine_ls_weighting_scheme calc
_refine_ls_wR_factor_gt 0.1901
_refine_ls_wR_factor_ref 0.2286
_reflns_number_gt 3986
_reflns_number_total 7141
_reflns_threshold_expression >2sigma(I)
_cod_data_source_file om100335j_si_002.cif
_cod_data_source_block compound_1
_cod_depositor_comments
;
The following automatic conversions were performed:

'_refine_ls_hydrogen_treatment' value 'CONSTR' changed to 'constr'
according to /home/saulius/struct/CIF-dictionaries/cif_core.dic
dictionary named 'cif_core.dic' version 2.4.1 from 2010-06-29.

Automatic conversion script
Id: cif_fix_values 1715 2011-07-08 13:25:40Z adriana 
;
_cod_original_sg_symbol_H-M P2(1)/n
_cod_database_code 4066174

loop_
_symmetry_equiv_pos_as_xyz
'x, y, z'
'-x+1/2, y+1/2, -z+1/2'
'-x, -y, -z'
'x-1/2, -y-1/2, z-1/2'

loop_
_atom_site_label
_atom_site_type_symbol
_atom_site_fract_x
_atom_site_fract_y
_atom_site_fract_z
_atom_site_U_iso_or_equiv
_atom_site_adp_type
_atom_site_occupancy
_atom_site_symmetry_multiplicity
_atom_site_calc_flag
_atom_site_refinement_flags
_atom_site_disorder_assembly
_atom_site_disorder_group
P1 P 0.5412(8) 0.8561(7) 0.2037(4) 0.0619(19) Uani 0.339(2) 1 d PDU A 1
Cl1 Cl 0.6663(3) 0.7859(2) 0.27928(16) 0.0912(12) Uani 0.339(2) 1 d PDU A 1
Cl2 Cl 0.3583(10) 0.7640(7) 0.2310(6) 0.110(3) Uani 0.339(2) 1 d PDU A 1
Cl3 Cl 0.7295(7) 0.9281(7) 0.2051(6) 0.090(2) Uani 0.339(2) 1 d PDU A 1
P1A P 0.5635(4) 0.8486(3) 0.2217(2) 0.0515(7) Uani 0.661(2) 1 d PDU A 2
Cl1A Cl 0.48050(12) 0.84056(9) 0.11825(6) 0.0597(4) Uani 0.661(2) 1 d PDU A 2
Cl2A Cl 0.3776(5) 0.7586(3) 0.2417(2) 0.0720(8) Uani 0.661(2) 1 d PDU A 2
Cl3A Cl 0.7108(5) 0.9428(4) 0.1901(3) 0.116(2) Uani 0.661(2) 1 d PDU A 2
N1 N 0.3968(2) 1.02040(16) 0.21830(11) 0.0432(5) Uani 1 1 d . A .
N2 N 0.5140(2) 0.98344(17) 0.31883(11) 0.0450(5) Uani 1 1 d . A .
C1 C 0.4875(2) 0.95790(18) 0.25156(13) 0.0393(6) Uani 1 1 d D . .
C2 C 0.3657(3) 1.0843(2) 0.26492(16) 0.0570(8) Uani 1 1 d . . .
H2 H 0.3061 1.1340 0.2551 0.661(2) Uiso 1 1 calc R A .
C3 C 0.4391(3) 1.0606(2) 0.32781(17) 0.0604(8) Uani 1 1 d . A .
H3 H 0.4389 1.0909 0.3695 0.661(2) Uiso 1 1 calc R . .
C4 C 0.6111(3) 0.9438(2) 0.37616(14) 0.0505(7) Uani 1 1 d . . .
C5 C 0.7349(3) 0.9831(2) 0.39017(17) 0.0608(8) Uani 1 1 d . A .
C6 C 0.8245(4) 0.9468(3) 0.4464(2) 0.0907(13) Uani 1 1 d . . .
H6 H 0.9089 0.9698 0.4563 0.661(2) Uiso 1 1 calc R A .
C7 C 0.7897(6) 0.8771(4) 0.4879(2) 0.1124(19) Uani 1 1 d . A .
H7 H 0.8510 0.8538 0.5255 0.661(2) Uiso 1 1 calc R . .
C8 C 0.6656(6) 0.8414(3) 0.4746(2) 0.0998(16) Uani 1 1 d . . .
H8 H 0.6438 0.7947 0.5033 0.661(2) Uiso 1 1 calc R A .
C9 C 0.5715(4) 0.8754(2) 0.41780(16) 0.0713(10) Uani 1 1 d D A .
C10 C 0.4152(19) 0.867(2) 0.3891(19) 0.093(10) Uani 0.148(5) 1 d PDU A 1
H10 H 0.3861 0.8797 0.3395 0.661(2) Uiso 0.148(5) 1 calc PR A 1
C11 C 0.343(7) 0.926(3) 0.434(2) 0.116(14) Uani 0.148(5) 1 d PDU A 1
H11A H 0.2533 0.9079 0.4236 0.148(5) Uiso 0.148(5) 1 calc PR A 1
H11B H 0.3506 0.9926 0.4250 0.148(5) Uiso 0.148(5) 1 calc PR A 1
H11C H 0.3800 0.9132 0.4822 0.148(5) Uiso 0.148(5) 1 calc PR A 1
C12 C 0.386(4) 0.761(2) 0.410(2) 0.086(10) Uani 0.148(5) 1 d PDU A 1
H12A H 0.4270 0.7163 0.3852 0.148(5) Uiso 0.148(5) 1 calc PR A 1
H12B H 0.2940 0.7503 0.3982 0.148(5) Uiso 0.148(5) 1 calc PR A 1
H12C H 0.4181 0.7524 0.4586 0.148(5) Uiso 0.148(5) 1 calc PR A 1
C10' C 0.4340(6) 0.8386(5) 0.4073(3) 0.085(2) Uani 0.852(5) 1 d PDU A 2
H10' H 0.3862 0.8548 0.3604 0.661(2) Uiso 0.852(5) 1 calc PR A 2
C11' C 0.3698(10) 0.8860(8) 0.4586(5) 0.167(5) Uani 0.852(5) 1 d PDU A 2
H11D H 0.2864 0.8578 0.4556 0.148(5) Uiso 0.852(5) 1 calc PR A 2
H11E H 0.3600 0.9531 0.4484 0.148(5) Uiso 0.852(5) 1 calc PR A 2
H11F H 0.4221 0.8774 0.5044 0.148(5) Uiso 0.852(5) 1 calc PR A 2
C12' C 0.4354(11) 0.7272(5) 0.4161(4) 0.146(4) Uani 0.852(5) 1 d PDU A 2
H12D H 0.3482 0.7038 0.4069 0.148(5) Uiso 0.852(5) 1 calc PR A 2
H12E H 0.4789 0.7109 0.4625 0.148(5) Uiso 0.852(5) 1 calc PR A 2
H12F H 0.4798 0.6986 0.3841 0.148(5) Uiso 0.852(5) 1 calc PR A 2
C13 C 0.7709(4) 1.0665(3) 0.3482(2) 0.0745(10) Uani 1 1 d . . .
H13 H 0.7114 1.0671 0.3026 0.661(2) Uiso 1 1 calc R A .
C14 C 0.7564(5) 1.1613(3) 0.3853(3) 0.1061(16) Uani 1 1 d . A .
H14A H 0.6692 1.1675 0.3905 0.148(5) Uiso 1 1 calc R . .
H14B H 0.7766 1.2139 0.3585 0.148(5) Uiso 1 1 calc R . .
H14C H 0.8145 1.1616 0.4301 0.148(5) Uiso 1 1 calc R . .
C15 C 0.9108(4) 1.0548(5) 0.3386(3) 0.124(2) Uani 1 1 d . A .
H15A H 0.9170 0.9968 0.3137 0.148(5) Uiso 1 1 calc R . .
H15B H 0.9697 1.0521 0.3831 0.148(5) Uiso 1 1 calc R . .
H15C H 0.9323 1.1083 0.3131 0.148(5) Uiso 1 1 calc R . .
C16 C 0.3449(3) 1.0296(2) 0.14432(14) 0.0517(7) Uani 1 1 d . . .
C17 C 0.4107(4) 1.0877(3) 0.1071(2) 0.0731(10) Uani 1 1 d D A .
C18 C 0.3573(6) 1.0929(4) 0.0345(3) 0.1063(17) Uani 1 1 d . . .
H18 H 0.3976 1.1296 0.0065 0.661(2) Uiso 1 1 calc R A .
C19 C 0.2448(7) 1.0430(5) 0.0057(2) 0.115(2) Uani 1 1 d . A .
H19 H 0.2115 1.0465 -0.0418 0.661(2) Uiso 1 1 calc R . .
C20 C 0.1817(5) 0.9890(4) 0.0446(2) 0.0932(15) Uani 1 1 d . . .
H20 H 0.1067 0.9564 0.0235 0.661(2) Uiso 1 1 calc R A .
C21 C 0.2290(3) 0.9824(2) 0.11577(16) 0.0600(9) Uani 1 1 d . A .
C22 C 0.1528(4) 0.9300(3) 0.1593(2) 0.0729(10) Uani 1 1 d . . .
H22 H 0.2115 0.9130 0.2034 0.661(2) Uiso 1 1 calc R A .
C23 C 0.0897(5) 0.8370(3) 0.1247(3) 0.1174(19) Uani 1 1 d . A .
H23A H 0.0423 0.8065 0.1545 0.148(5) Uiso 1 1 calc R . .
H23B H 0.1557 0.7945 0.1168 0.148(5) Uiso 1 1 calc R . .
H23C H 0.0319 0.8523 0.0814 0.148(5) Uiso 1 1 calc R . .
C24 C 0.0473(4) 0.9965(4) 0.1746(3) 0.1051(16) Uani 1 1 d . A .
H24A H -0.0008 0.9634 0.2028 0.148(5) Uiso 1 1 calc R . .
H24B H -0.0099 1.0152 0.1319 0.148(5) Uiso 1 1 calc R . .
H24C H 0.0868 1.0524 0.1985 0.148(5) Uiso 1 1 calc R . .
C25 C 0.5256(18) 1.1424(17) 0.1517(13) 0.118(7) Uani 0.50(5) 1 d PDU A 1
H25 H 0.5566 1.1088 0.1957 0.661(2) Uiso 0.50(5) 1 calc PR A 1
C26 C 0.641(3) 1.161(2) 0.117(2) 0.158(8) Uani 0.50(5) 1 d PDU A 1
H26A H 0.7067 1.1967 0.1479 0.148(5) Uiso 0.50(5) 1 calc PR A 1
H26B H 0.6111 1.1964 0.0750 0.148(5) Uiso 0.50(5) 1 calc PR A 1
H26C H 0.6759 1.1008 0.1066 0.148(5) Uiso 0.50(5) 1 calc PR A 1
C27 C 0.476(3) 1.2435(16) 0.1658(19) 0.133(6) Uani 0.50(5) 1 d PDU A 1
H27A H 0.5470 1.2811 0.1909 0.148(5) Uiso 0.50(5) 1 calc PR A 1
H27B H 0.4118 1.2375 0.1926 0.148(5) Uiso 0.50(5) 1 calc PR A 1
H27C H 0.4389 1.2742 0.1226 0.148(5) Uiso 0.50(5) 1 calc PR A 1
C25' C 0.5290(13) 1.1466(11) 0.1357(12) 0.078(4) Uani 0.50(5) 1 d PDU A 2
H25' H 0.5747 1.1202 0.1802 0.661(2) Uiso 0.50(5) 1 calc PR A 2
C26' C 0.6181(17) 1.1418(16) 0.0835(13) 0.105(5) Uani 0.50(5) 1 d PDU A 2
H26D H 0.6942 1.1794 0.1006 0.148(5) Uiso 0.50(5) 1 calc PR A 2
H26E H 0.5726 1.1664 0.0396 0.148(5) Uiso 0.50(5) 1 calc PR A 2
H26F H 0.6423 1.0765 0.0783 0.148(5) Uiso 0.50(5) 1 calc PR A 2
C27' C 0.497(3) 1.2532(14) 0.145(2) 0.128(7) Uani 0.50(5) 1 d PDU A 2
H27D H 0.5746 1.2875 0.1643 0.148(5) Uiso 0.50(5) 1 calc PR A 2
H27E H 0.4384 1.2579 0.1753 0.148(5) Uiso 0.50(5) 1 calc PR A 2
H27F H 0.4566 1.2801 0.1007 0.148(5) Uiso 0.50(5) 1 calc PR A 2

loop_
_atom_site_aniso_label
_atom_site_aniso_U_11
_atom_site_aniso_U_22
_atom_site_aniso_U_33
_atom_site_aniso_U_23
_atom_site_aniso_U_13
_atom_site_aniso_U_12
P1 0.060(3) 0.069(3) 0.057(4) -0.016(3) 0.013(3) 0.006(2)
Cl1 0.086(2) 0.092(2) 0.081(2) -0.0131(16) -0.0101(15) 0.0385(17)
Cl2 0.094(3) 0.082(4) 0.136(6) 0.032(3) -0.010(3) -0.036(3)
Cl3 0.0419(17) 0.086(3) 0.142(5) -0.052(3) 0.019(2) -0.0105(18)
P1A 0.0535(13) 0.0462(9) 0.0514(19) -0.0099(10) 0.0049(11) 0.0093(9)
Cl1A 0.0694(8) 0.0606(8) 0.0476(7) -0.0107(5) 0.0101(5) 0.0118(6)
Cl2A 0.101(2) 0.0431(11) 0.0756(13) -0.0067(10) 0.0287(16) -0.0141(11)
Cl3A 0.101(3) 0.135(3) 0.141(3) -0.041(2) 0.085(3) -0.029(2)
N1 0.0433(12) 0.0417(12) 0.0422(12) -0.0037(9) 0.0050(9) 0.0035(10)
N2 0.0477(13) 0.0444(13) 0.0395(12) -0.0056(10) 0.0031(10) -0.0018(10)
C1 0.0383(13) 0.0388(13) 0.0395(13) -0.0005(10) 0.0059(10) -0.0030(11)
C2 0.0586(18) 0.0511(17) 0.0570(18) -0.0154(14) 0.0043(15) 0.0099(14)
C3 0.0625(19) 0.060(2) 0.0549(18) -0.0187(15) 0.0055(15) 0.0041(16)
C4 0.0611(18) 0.0457(16) 0.0375(14) -0.0035(12) -0.0034(13) -0.0047(13)
C5 0.0570(18) 0.0594(19) 0.0567(18) -0.0085(15) -0.0061(15) -0.0049(15)
C6 0.083(3) 0.092(3) 0.077(3) -0.008(2) -0.022(2) -0.003(2)
C7 0.148(5) 0.077(3) 0.082(3) 0.006(2) -0.037(3) 0.006(3)
C8 0.159(5) 0.064(2) 0.057(2) 0.0073(18) -0.016(3) -0.018(3)
C9 0.107(3) 0.056(2) 0.0442(18) -0.0029(14) 0.0031(18) -0.0225(19)
C10 0.14(2) 0.054(14) 0.11(2) 0.021(13) 0.072(17) -0.034(15)
C11 0.19(4) 0.081(17) 0.10(3) 0.025(17) 0.07(2) 0.00(2)
C12 0.10(2) 0.058(13) 0.09(2) 0.050(14) -0.012(16) -0.015(13)
C10' 0.126(4) 0.084(4) 0.043(3) -0.006(3) 0.017(2) -0.063(3)
C11' 0.175(9) 0.236(11) 0.115(7) -0.085(7) 0.086(6) -0.125(8)
C12' 0.216(11) 0.091(5) 0.097(5) 0.039(4) -0.038(6) -0.091(6)
C13 0.072(2) 0.076(2) 0.079(2) -0.0111(19) 0.0232(19) -0.0278(19)
C14 0.144(4) 0.072(3) 0.117(4) -0.009(3) 0.060(3) -0.037(3)
C15 0.082(3) 0.187(6) 0.107(4) -0.038(4) 0.031(3) -0.054(4)
C16 0.0573(18) 0.0551(17) 0.0417(15) 0.0038(13) 0.0094(13) 0.0189(14)
C17 0.076(2) 0.074(2) 0.074(2) 0.0184(19) 0.029(2) 0.022(2)
C18 0.137(5) 0.121(4) 0.075(3) 0.037(3) 0.053(3) 0.045(4)
C19 0.134(5) 0.150(5) 0.058(3) 0.005(3) 0.015(3) 0.064(4)
C20 0.100(3) 0.118(4) 0.052(2) -0.016(2) -0.004(2) 0.040(3)
C21 0.0605(19) 0.063(2) 0.0480(17) -0.0137(15) -0.0052(14) 0.0196(16)
C22 0.062(2) 0.067(2) 0.085(3) -0.0217(19) 0.0045(19) -0.0129(17)
C23 0.108(4) 0.079(3) 0.140(4) -0.034(3) -0.022(3) -0.021(3)
C24 0.074(3) 0.109(4) 0.137(4) -0.033(3) 0.033(3) -0.016(3)
C25 0.113(11) 0.121(10) 0.140(15) 0.028(10) 0.069(10) -0.021(9)
C26 0.200(16) 0.162(16) 0.15(2) 0.018(14) 0.106(15) -0.052(12)
C27 0.148(14) 0.106(8) 0.159(17) 0.024(10) 0.063(10) -0.050(8)
C25' 0.080(7) 0.067(6) 0.099(9) 0.029(5) 0.048(6) 0.001(5)
C26' 0.098(9) 0.138(10) 0.095(10) -0.008(8) 0.055(7) -0.030(7)
C27' 0.136(12) 0.078(7) 0.20(2) 0.010(9) 0.092(12) -0.011(8)

loop_
_atom_type_symbol
_atom_type_description
_atom_type_scat_dispersion_real
_atom_type_scat_dispersion_imag
_atom_type_scat_source
C C 0.0033 0.0016 'International Tables Vol C Tables 4.2.6.8 and 6.1.1.4'
H H 0.0000 0.0000 'International Tables Vol C Tables 4.2.6.8 and 6.1.1.4'
N N 0.0061 0.0033 'International Tables Vol C Tables 4.2.6.8 and 6.1.1.4'
P P 0.1023 0.0942 'International Tables Vol C Tables 4.2.6.8 and 6.1.1.4'
Cl Cl 0.1484 0.1585 'International Tables Vol C Tables 4.2.6.8 and 6.1.1.4'

loop_
_geom_angle_atom_site_label_1
_geom_angle_atom_site_label_2
_geom_angle_atom_site_label_3
_geom_angle
C1 P1 Cl1 102.5(4)
C1 P1 Cl3 91.6(5)
Cl1 P1 Cl3 76.9(4)
C1 P1 Cl2 86.5(4)
Cl1 P1 Cl2 90.0(5)
Cl3 P1 Cl2 166.1(5)
C1 P1A Cl1A 104.06(19)
C1 P1A Cl2A 86.9(2)
Cl1A P1A Cl2A 87.48(19)
C1 P1A Cl3A 89.4(2)
Cl1A P1A Cl3A 85.4(2)
Cl2A P1A Cl3A 170.9(3)
C1 N1 C2 110.0(2)
C1 N1 C16 127.8(2)
C2 N1 C16 121.9(2)
C1 N2 C3 109.8(2)
C1 N2 C4 128.5(2)
C3 N2 C4 121.5(2)
N2 C1 N1 106.0(2)
N2 C1 P1 133.3(3)
N1 C1 P1 120.5(3)
N2 C1 P1A 121.2(2)
N1 C1 P1A 132.6(2)
P1 C1 P1A 12.1(3)
C3 C2 N1 106.6(3)
C2 C3 N2 107.5(3)
C5 C4 C9 123.5(3)
C5 C4 N2 118.2(3)
C9 C4 N2 118.0(3)
C4 C5 C6 117.4(3)
C4 C5 C13 122.2(3)
C6 C5 C13 120.4(3)
C5 C6 C7 120.7(4)
C8 C7 C6 121.1(4)
C7 C8 C9 120.3(4)
C4 C9 C8 116.9(4)
C4 C9 C10' 124.3(4)
C8 C9 C10' 118.7(4)
C4 C9 C10 105.4(11)
C8 C9 C10 137.2(11)
C10' C9 C10 19.3(10)
C11 C10 C9 111(4)
C11 C10 C12 101(2)
C9 C10 C12 103(2)
C9 C10' C11' 109.2(5)
C9 C10' C12' 109.7(6)
C11' C10' C12' 110.9(6)
C14 C13 C15 110.6(4)
C14 C13 C5 109.3(3)
C15 C13 C5 110.6(4)
C17 C16 C21 124.3(3)
C17 C16 N1 118.0(3)
C21 C16 N1 117.6(3)
C16 C17 C18 115.8(4)
C16 C17 C25' 126.8(9)
C18 C17 C25' 117.4(10)
C16 C17 C25 114.4(10)
C18 C17 C25 129.6(10)
C25' C17 C25 12.6(13)
C19 C18 C17 119.8(4)
C18 C19 C20 122.3(4)
C19 C20 C21 120.2(5)
C16 C21 C20 117.4(4)
C16 C21 C22 122.5(3)
C20 C21 C22 120.0(4)
C21 C22 C24 109.4(3)
C21 C22 C23 112.9(4)
C24 C22 C23 109.5(4)
C17 C25 C27 107(2)
C17 C25 C26 115.3(18)
C27 C25 C26 105.2(13)
C17 C25' C27' 112.4(16)
C17 C25' C26' 108.0(12)
C27' C25' C26' 107.8(10)

loop_
_geom_bond_atom_site_label_1
_geom_bond_atom_site_label_2
_geom_bond_distance
P1 C1 1.871(11)
P1 Cl1 2.018(8)
P1 Cl3 2.235(10)
P1 Cl2 2.492(10)
P1A C1 1.887(6)
P1A Cl1A 2.045(4)
P1A Cl2A 2.449(5)
P1A Cl3A 2.241(5)
N1 C1 1.356(3)
N1 C2 1.380(4)
N1 C16 1.452(4)
N2 C1 1.349(3)
N2 C3 1.376(4)
N2 C4 1.460(4)
C2 C3 1.354(4)
C4 C5 1.394(4)
C4 C9 1.391(4)
C5 C6 1.387(5)
C5 C13 1.532(5)
C6 C7 1.381(7)
C7 C8 1.378(7)
C8 C9 1.408(6)
C9 C10' 1.518(7)
C9 C10 1.63(2)
C10 C11 1.547(19)
C10 C12 1.583(19)
C10' C11' 1.503(8)
C10' C12' 1.567(8)
C13 C14 1.541(6)
C13 C15 1.551(6)
C16 C17 1.390(5)
C16 C21 1.399(5)
C17 C18 1.426(6)
C17 C25' 1.502(13)
C17 C25 1.539(17)
C18 C19 1.389(8)
C19 C20 1.362(8)
C20 C21 1.391(5)
C21 C22 1.504(5)
C22 C24 1.539(6)
C22 C23 1.550(5)
C25 C27 1.555(14)
C25 C26 1.560(11)
C25' C27' 1.549(12)
C25' C26' 1.555(10)
